data_9000670
loop_
_publ_author_name
'Brown, G. E.'
'Clark, J. R.'

_publ_section_title
;
 Crystal structure of hydrochlorborite, Ca2[B3O3(OH)4.OB(OH)3]Cl.7H2O,
 a seasonal evaporite mineral
;
_journal_name_full 'American Mineralogist'
_journal_page_first 814
_journal_page_last 823
_journal_volume 63
_journal_year 1978
_chemical_formula_sum 'B4 Ca2 Cl H21 O18'
_chemical_name_mineral Hydrochlorborite
_space_group_IT_number 15
_symmetry_space_group_name_Hall '-I 2ya'
_symmetry_space_group_name_H-M 'I 1 2/a 1'
_cell_angle_alpha 90
_cell_angle_beta 96.705
_cell_angle_gamma 90
_cell_length_a 22.783
_cell_length_b 8.745
_cell_length_c 17.066
_cell_formula_units_Z 8
_cell_volume 3376.929
_database_code_amcsd 0000683
_exptl_crystal_density_diffrn 1.841
_cod_original_formula_sum 'Ca2 B4 Cl O18 H21'
_cod_database_code 9000670

loop_
_space_group_symop_operation_xyz
x,y,z
1/2+x,1/2+y,1/2+z
1/2-x,y,-z
-x,1/2+y,1/2-z
1/2+x,-y,z
+x,1/2-y,1/2+z
-x,-y,-z
1/2-x,1/2-y,1/2-z

loop_
_atom_site_aniso_label
_atom_site_aniso_U_11
_atom_site_aniso_U_22
_atom_site_aniso_U_33
_atom_site_aniso_U_12
_atom_site_aniso_U_13
_atom_site_aniso_U_23
Ca1 0.01945 0.01201 0.01252 -0.00200 0.00466 0.00075
Ca2 0.01764 0.01472 0.01179 0.00050 0.00447 0.00150
B1 0.01297 0.01201 0.00728 -0.00401 0.00194 0.00451
B2 0.02334 0.01705 0.01601 -0.00401 0.00583 0.00375
B3 0.01038 0.00000 0.02038 -0.00100 0.00389 0.00526
B4 0.01297 0.01705 0.01455 0.00100 0.00194 0.00075
Cl 0.03320 0.02635 0.02052 0.00501 0.00505 0.00150
O1 0.02075 0.01395 0.00728 0.00200 0.00000 -0.00075
O2 0.01297 0.01550 0.00146 0.00702 -0.00194 -0.00075
O3 0.01297 0.02635 0.02038 0.00702 -0.00583 -0.01051
O4 0.02075 0.01898 0.01892 0.00200 0.00583 -0.01126
O5 0.02594 0.01046 0.00728 -0.00301 0.00583 -0.00676
O6 0.02075 0.02092 0.01164 -0.00100 0.00777 0.00000
O7 0.02853 0.02092 0.00437 0.00100 0.00000 -0.00150
O8 0.02334 0.02247 0.01455 -0.00401 0.00777 -0.00150
O9 0.02075 0.02751 0.01892 -0.00601 0.00583 0.00976
O10 0.02075 0.01821 0.02474 -0.00100 0.00194 0.00601
O11 0.03113 0.01976 0.01164 -0.00301 0.00583 0.00451
O12 0.04928 0.03990 0.01892 0.00802 0.01360 0.00676
O13 0.03631 0.02015 0.03202 -0.00401 0.00389 -0.00676
O14 0.02594 0.03797 0.01746 0.00702 0.00777 -0.00225
O15 0.03113 0.02480 0.01892 -0.00100 0.00000 0.00150
O16 0.02853 0.01782 0.03347 0.00000 0.00000 0.00451
O17 0.04150 0.02402 0.01601 -0.00100 0.01360 0.00150
O18 0.03631 0.03913 0.01746 -0.00501 0.00777 -0.00601

loop_
_atom_site_label
_atom_site_fract_x
_atom_site_fract_y
_atom_site_fract_z
_atom_site_U_iso_or_equiv
Ca1 0.03304 0.17170 0.16190 ?
Ca2 0.21377 0.05750 0.29560 ?
B1 0.15920 0.31500 0.19140 ?
B2 0.18970 0.46660 0.31660 ?
B3 0.08840 0.49020 0.24690 ?
B4 -0.01070 0.55960 0.17140 ?
Cl 0.13350 0.63560 0.00840 ?
O1 0.19390 0.32890 0.26930 ?
O2 0.10070 0.39040 0.18850 ?
O3 0.12930 0.53010 0.30760 ?
O4 0.03360 0.55560 0.24140 ?
O5 0.14750 0.14980 0.18030 ?
O6 0.19340 0.37640 0.13120 ?
O7 0.20560 0.43550 0.40120 ?
O8 0.23180 0.57930 0.28870 ?
O9 -0.05750 0.65340 0.19750 ?
O10 -0.03020 0.40010 0.15070 ?
O11 0.01100 0.63230 0.10210 ?
O12 0.05470 0.21420 0.02690 ?
O13 0.06100 0.91450 0.13540 ?
O14 0.05610 0.57590 0.42180 ?
O15 0.23790 -0.16010 0.39170 ?
O16 0.13580 0.85850 0.27670 ?
O17 0.16370 0.14880 0.40390 ?
O18 0.17450 0.99430 0.04430 ?
H1 0.15800 0.12000 0.14700 0.05066
H2 0.15900 0.43100 0.09600 0.07599
H3 0.24500 0.45100 0.41800 0.01267
H4 0.24200 0.66800 0.32800 0.01267
H5 -0.10300 0.67000 0.15300 0.11399
H6 -0.06100 0.37900 0.10200 0.07599
H7 0.05000 0.57000 0.08800 0.03800
H8 0.06400 0.15800 0.00300 0.13932
H9 0.03800 0.25700 -0.00300 0.03800
H10 0.03700 0.81300 0.11700 0.08866
H11 0.09800 0.87700 0.16000 0.06333
H12 0.08600 0.56400 0.36500 0.01267
H13 0.07900 0.63300 0.45600 0.06333
H14 0.21100 -0.17300 0.42300 0.06333
H15 0.27700 -0.18300 0.42200 0.02533
H16 0.14200 0.78500 0.27700 0.18998
H17 0.09300 0.84500 0.29400 0.10132
H18 0.15700 0.11100 0.44000 0.03800
H19 0.17400 0.24100 0.40900 0.05066
H20 0.18500 0.10400 0.00400 0.10132
H21 0.15800 0.90700 0.04600 0.17731

loop_
_cod_related_entry_id
_cod_related_entry_database
_cod_related_entry_code
1 AMCSD 0000683
